data_4133018
loop_
_publ_author_name
'Huang, Xing'
'Li, Haisheng'
'Tu, Zeyi'
'Liu, Liyao'
'Wu, Xiaoyu'
'Chen, Jie'
'Liang, Yingying'
'Zou, Ye'
'Yi, Yuanping'
'Sun, Junliang'
'Xu, Wei'
'Zhu, Daoben'

_publ_section_title
;
 Highly Conducting Neutral Coordination Polymer with Infinite
 Two-Dimensional Silver-Sulfur Networks.
;
_journal_issue 45
_journal_name_full 'Journal of the American Chemical Society'
_journal_page_first 15153
_journal_page_last 15156
_journal_paper_doi 10.1021/jacs.8b07921
_journal_volume 140
_journal_year 2018
_chemical_formula_sum 'C6 Ag5 S6'
_chemical_formula_weight 803.8
_space_group_IT_number 12
_space_group_name_Hall '-I 2y'
_space_group_name_H-M_alt 'I 1 2/m 1'
_symmetry_cell_setting monoclinic
_symmetry_Int_Tables_number 12
_symmetry_space_group_name_Hall '-I 2y'
_symmetry_space_group_name_H-M 'I 1 2/m 1'
_cell_angle_alpha 90
_cell_angle_beta 110.435(3)
_cell_angle_gamma 90
_cell_formula_units_Z 2
_cell_length_a 15.1318(15)
_cell_length_b 9.1148(10)
_cell_length_c 4.2826(5)
_cell_measurement_temperature 293
_cell_volume 553.50(10)
_diffrn_ambient_temperature 293
_diffrn_measurement_device_type 'PNAalytical Empyrean'
_diffrn_radiation_probe x-ray
_diffrn_radiation_type CuK\a
_diffrn_radiation_wavelength 1.54051
_exptl_absorpt_coefficient_mu 81.29
_exptl_crystal_density_diffrn 4.8228
_exptl_crystal_F_000 734
_pd_instr_location ' ?'
_pd_meas_2theta_range_inc 0.013
_pd_meas_2theta_range_max 99.985
_pd_meas_2theta_range_min 5.007
_pd_meas_number_of_points 7307
_pd_proc_2theta_range_inc 0.013
_pd_proc_2theta_range_max 99.985
_pd_proc_2theta_range_min 10.012
_pd_proc_ls_background_function '10 Legendre polynoms'
_pd_proc_ls_pref_orient_corr none
_pd_proc_ls_profile_function Pseudo-Voigt
_pd_proc_ls_prof_R_factor 0.0597
_pd_proc_ls_prof_wR_expected 0.0144
_pd_proc_ls_prof_wR_factor 0.0821
_refine_ls_goodness_of_fit_all 5.71
_refine_ls_number_constraints -1683
_refine_ls_number_parameters 45
_refine_ls_number_restraints 0
_refine_ls_R_factor_all 0.0597
_refine_ls_R_factor_gt 0.0597
_refine_ls_shift/su_max 0.0482
_refine_ls_shift/su_mean 0.0120
_refine_ls_weighting_scheme sigma
_refine_ls_wR_factor_all 0.0813
_refine_ls_wR_factor_gt 0.0813
_cod_data_source_file ja8b07921_si_002.cif
_cod_data_source_block I
_cod_depositor_comments
;
The following automatic conversions were performed:

data item '_diffrn_radiation_probe' value 'X-ray' was changed to
'x-ray' in accordance with the
/home/saulius/struct/COD-crude-data/automatic-downloads/DataCite-retrospective/ACS/depositions/lib/dictionaries/cif_core.dic
dictionary named 'cif_core.dic' version 2.4.2 last updated on
2011-04-26.

Automatic conversion script
Id: cif_fix_values 6909 2019-04-08 15:41:33Z antanas 
;
_cod_original_cell_volume 553.49(10)
_cod_database_code 4133018

loop_
_space_group_symop_id
_space_group_symop_operation_xyz
1 x,y,z
2 -x,y,-z
3 -x,-y,-z
4 x,-y,z
5 x+1/2,y+1/2,z+1/2
6 -x+1/2,y+1/2,-z+1/2
7 -x+1/2,-y+1/2,-z+1/2
8 x+1/2,-y+1/2,z+1/2

loop_
_atom_site_label
_atom_site_type_symbol
_atom_site_fract_x
_atom_site_fract_y
_atom_site_fract_z
_atom_site_adp_type
_atom_site_U_iso_or_equiv
_atom_site_site_symmetry_multiplicity
_atom_site_occupancy
_atom_site_calc_flag
Ag2 Ag 0.30150(12) 0.66642(18) 0.0405(4) Uani 0.0714(12) 8 1 d
S1 S 0.4032(3) 0.7096(4) -0.2995(10) Uiso 0.0108(13) 8 1 d
C1 C 2.9616(2) 0.3945(3) 1.3721(2) Uiso 0.02 8 1 d
Ag1 Ag 0.5 0.5 0 Uani 0.025(2) 2 1 d
S2 S 0.1779(4) 0.5 0.1256(14) Uiso 0.0108(13) 4 1 d
C2 C 2.925771 0.5 1.275461 Uiso 0.02 4 1 d

loop_
_atom_site_aniso_label
_atom_site_aniso_type_symbol
_atom_site_aniso_U_11
_atom_site_aniso_U_22
_atom_site_aniso_U_33
_atom_site_aniso_U_12
_atom_site_aniso_U_13
_atom_site_aniso_U_23
Ag2 Ag 0.0571(18) 0.0995(18) 0.0545(18) -0.0184(17) 0.0154(12) 0.025(2)
Ag1 Ag 0.021(3) 0.018(3) 0.038(3) 0 0.011(2) 0

loop_
_atom_type_symbol
_atom_type_scat_dispersion_real
_atom_type_scat_dispersion_imag
_atom_type_scat_source
C 0.0191 0.0095 'International Tables Vol C tables 4.2.6.8 and 6.1.1.1'
Ag 0.1273 4.3223 'International Tables Vol C tables 4.2.6.8 and 6.1.1.1'
S 0.3357 0.5642 'International Tables Vol C tables 4.2.6.8 and 6.1.1.1'

loop_
_geom_angle_atom_site_label_1
_geom_angle_atom_site_label_2
_geom_angle_atom_site_label_3
_geom_angle_site_symmetry_1
_geom_angle_site_symmetry_3
_geom_angle
Ag2 Ag2 S1 7_564 . 70.65(11)
Ag2 Ag2 S2 7_564 . 103.78(14)
S1 Ag2 S2 . . 144.78(15)
Ag2 S1 Ag1 . . 87.00(16)
S1 Ag1 S1 . 2_655 78.98(13)
S1 Ag1 S1 . 3_665 180.0(5)
S1 Ag1 S1 . 4_565 101.02(13)
S1 Ag1 S1 2_655 3_665 101.02(13)
S1 Ag1 S1 2_655 4_565 180.0(5)
S1 Ag1 S1 3_665 4_565 78.98(13)
Ag2 S2 Ag2 . 4_565 73.6(3)
C1 C2 C1 . 4_565 119.98(17)

loop_
_geom_bond_atom_site_label_1
_geom_bond_atom_site_label_2
_geom_bond_site_symmetry_2
_geom_bond_distance
Ag2 Ag2 7_564 2.869(2)
Ag2 S1 . 2.492(5)
Ag2 S2 . 2.536(8)
S1 Ag1 . 2.476(4)
